data_7040933
loop_
_publ_author_name
'Jiang, Y.'
'Brunet, G.'
'Holmberg, R. J.'
'Habib, F.'
'Korobkov, I.'
'Murugesu, M.'

_publ_section_title
;
 Terminal solvent effects on the anisotropy barriers of Dy2 systems.
;
_journal_issue 42
_journal_name_full 'Dalton transactions (Cambridge, England : 2003)'
_journal_page_first 16709
_journal_page_last 16715
_journal_paper_doi 10.1039/c6dt03366k
_journal_volume 45
_journal_year 2016
_chemical_formula_sum 'C34 H38 Cl2 Dy2 N6 O8'
_chemical_formula_weight 1054.60
_chemical_name_systematic
; 
 ? 
;
_space_group_crystal_system monoclinic
_space_group_IT_number 14
_space_group_name_Hall '-P 2yn'
_space_group_name_H-M_alt 'P 1 21/n 1'
_symmetry_space_group_name_Hall '-P 2yn'
_symmetry_space_group_name_H-M 'P 1 21/n 1'
_atom_sites_solution_hydrogens geom
_audit_creation_method SHELXL-2013
_audit_update_record
;
2016-08-29 deposited with the CCDC.
2016-10-07 downloaded from the CCDC.
;
_cell_angle_alpha 90
_cell_angle_beta 101.2440(10)
_cell_angle_gamma 90
_cell_formula_units_Z 2
_cell_length_a 9.2698(2)
_cell_length_b 12.1313(3)
_cell_length_c 16.9364(4)
_cell_measurement_reflns_used 3256
_cell_measurement_temperature 200(2)
_cell_measurement_theta_max 30.14
_cell_measurement_theta_min 2.76
_cell_volume 1868.02(8)
_computing_cell_refinement 'APEX II, Bruker (2009)'
_computing_data_collection 'APEX II, Bruker (2009)'
_computing_data_reduction 'XPREP, Bruker (2009)'
_computing_molecular_graphics 'SHELXTL, Bruker (2004)'
_computing_publication_material 'SHELXTL, Bruker (2004)'
_computing_structure_refinement 'SHELXL-2013 (Sheldrick, 2013)'
_computing_structure_solution 'SHELXS-03 (Sheldrick, 2003)'
_diffrn_ambient_temperature 200(2)
_diffrn_measured_fraction_theta_full 0.995
_diffrn_measured_fraction_theta_max 0.983
_diffrn_measurement_device_type 'Bruker APEX-II CCD'
_diffrn_measurement_method '\f and \w scans'
_diffrn_radiation_type MoK\a
_diffrn_radiation_wavelength 0.71073
_diffrn_reflns_av_unetI/netI 0.0389
_diffrn_reflns_Laue_measured_fraction_full 0.995
_diffrn_reflns_Laue_measured_fraction_max 0.983
_diffrn_reflns_limit_h_max 12
_diffrn_reflns_limit_h_min -13
_diffrn_reflns_limit_k_max 17
_diffrn_reflns_limit_k_min 0
_diffrn_reflns_limit_l_max 24
_diffrn_reflns_limit_l_min 0
_diffrn_reflns_number 11000
_diffrn_reflns_point_group_measured_fraction_full 0.995
_diffrn_reflns_point_group_measured_fraction_max 0.983
_diffrn_reflns_theta_full 25.242
_diffrn_reflns_theta_max 30.537
_diffrn_reflns_theta_min 2.335
_exptl_absorpt_coefficient_mu 4.170
_exptl_absorpt_correction_T_max 0.746070
_exptl_absorpt_correction_T_min 0.633862
_exptl_absorpt_correction_type multi-scan
_exptl_absorpt_process_details 'SADABS, Bruker (2003)'
_exptl_crystal_colour yellow
_exptl_crystal_density_diffrn 1.875
_exptl_crystal_density_meas ?
_exptl_crystal_description needle
_exptl_crystal_F_000 1028
_exptl_crystal_preparation ', Magnetic properties'
_exptl_crystal_size_max 0.500
_exptl_crystal_size_mid 0.015
_exptl_crystal_size_min 0.015
_refine_diff_density_max 1.526
_refine_diff_density_min -1.010
_refine_diff_density_rms 0.161
_refine_ls_extinction_method none
_refine_ls_goodness_of_fit_ref 1.088
_refine_ls_hydrogen_treatment mixed
_refine_ls_matrix_type full
_refine_ls_number_parameters 237
_refine_ls_number_reflns 5652
_refine_ls_number_restraints 0
_refine_ls_restrained_S_all 1.088
_refine_ls_R_factor_all 0.0410
_refine_ls_R_factor_gt 0.0316
_refine_ls_shift/su_max 0.001
_refine_ls_shift/su_mean 0.000
_refine_ls_structure_factor_coef Fsqd
_refine_ls_weighting_details 'w=1/[\s^2^(Fo^2^)+(0.0525P)^2^+0.9445P] where P=(Fo^2^+2Fc^2^)/3'
_refine_ls_weighting_scheme calc
_refine_ls_wR_factor_gt 0.0848
_refine_ls_wR_factor_ref 0.0892
_reflns_Friedel_coverage 0.000
_reflns_number_gt 5036
_reflns_number_total 5652
_reflns_threshold_expression 'I > 2\s(I)'
_cod_data_source_file c6dt03366k2.cif
_cod_data_source_block mm252_5
_cod_depositor_comments
;
The following automatic conversions were performed:

'_exptl_crystal_density_meas' value 'n/a' was changed to '?' - the
value is perceived as not measured.

Automatic conversion script
Id: cif_fix_values 4268 2015-11-12 08:31:59Z antanas 

 Adding full bibliography for 7040931--7040933.cif.
;
_cod_database_code 7040933
_shelx_space_group_comment
; 
The symmetry employed for this shelxl refinement is uniquely defined 
by the following loop, which should always be used as a source of 
symmetry information in preference to the above space-group names. 
They are only intended as comments. 
;
_shelx_estimated_absorpt_t_min 0.230
_shelx_estimated_absorpt_t_max 0.940
_shelxl_version_number 2013-4

loop_
_space_group_symop_operation_xyz
'x, y, z'
'-x+1/2, y+1/2, -z+1/2'
'-x, -y, -z'
'x-1/2, -y-1/2, z-1/2'

loop_
_atom_site_label
_atom_site_type_symbol
_atom_site_fract_x
_atom_site_fract_y
_atom_site_fract_z
_atom_site_U_iso_or_equiv
_atom_site_adp_type
_atom_site_occupancy
_atom_site_site_symmetry_order
_atom_site_calc_flag
_atom_site_refinement_flags_posn
_atom_site_refinement_flags_adp
_atom_site_refinement_flags_occupancy
_atom_site_disorder_assembly
_atom_site_disorder_group
Dy1 Dy 0.13265(2) 0.61903(2) 0.03874(2) 0.01741(6) Uani 1 1 d . . . . .
Cl2 Cl 0.25574(15) 0.47687(11) 0.14900(7) 0.0294(3) Uani 1 1 d . . . . .
O1 O 0.2829(4) 0.7539(3) 0.0646(2) 0.0270(8) Uani 1 1 d . . . . .
O2 O 0.3869(4) 0.9348(3) 0.1402(2) 0.0332(9) Uani 1 1 d . . . . .
O3 O 0.0896(4) 0.4659(3) -0.0443(2) 0.0201(6) Uani 1 1 d . . . . .
O4 O -0.0206(4) 0.7023(3) -0.0748(2) 0.0302(8) Uani 1 1 d . . . . .
H4B H -0.0821 0.6585 -0.1010 0.033(17) Uiso 1 1 calc R . . A 1
N1 N 0.3153(5) 0.5877(3) -0.0461(2) 0.0189(7) Uani 1 1 d . . . . .
N2 N 0.2961(5) 0.4959(3) -0.0990(2) 0.0229(8) Uani 1 1 d . . . . .
N3 N 0.0136(5) 0.2909(3) -0.1330(2) 0.0206(8) Uani 1 1 d . . . . .
C1 C 0.4098(5) 0.7901(4) 0.0512(3) 0.0210(9) Uani 1 1 d . . . . .
C2 C 0.4710(6) 0.8879(4) 0.0904(3) 0.0241(9) Uani 1 1 d . . . . .
C3 C 0.6028(6) 0.9288(5) 0.0776(3) 0.0309(12) Uani 1 1 d . . . . .
H3A H 0.6417 0.9941 0.1045 0.037 Uiso 1 1 calc R U . . .
C4 C 0.6800(6) 0.8758(4) 0.0259(3) 0.0310(11) Uani 1 1 d . . . . .
H4A H 0.7711 0.9047 0.0175 0.037 Uiso 1 1 calc R U . . .
C5 C 0.6239(6) 0.7821(4) -0.0127(3) 0.0281(10) Uani 1 1 d . . . . .
H5A H 0.6775 0.7456 -0.0474 0.034 Uiso 1 1 calc R U . . .
C6 C 0.4868(5) 0.7378(4) -0.0022(3) 0.0219(9) Uani 1 1 d . . . . .
C7 C 0.4529(8) 1.0237(5) 0.1889(4) 0.0407(14) Uani 1 1 d . . . . .
H7A H 0.3845 1.0511 0.2217 0.061 Uiso 1 1 calc R U . . .
H7B H 0.4765 1.0832 0.1544 0.061 Uiso 1 1 calc R U . . .
H7C H 0.5434 0.9981 0.2242 0.061 Uiso 1 1 calc R U . . .
C8 C 0.4379(5) 0.6382(4) -0.0466(3) 0.0217(9) Uani 1 1 d . . . . .
H8A H 0.5010 0.6074 -0.0787 0.026 Uiso 1 1 calc R U . . .
C9 C 0.1802(5) 0.4409(4) -0.0925(3) 0.0183(8) Uani 1 1 d . . . . .
C10 C 0.1399(5) 0.3395(4) -0.1421(3) 0.0188(8) Uani 1 1 d . . . . .
C11 C 0.2262(6) 0.2996(4) -0.1937(3) 0.0255(10) Uani 1 1 d . . . . .
H11A H 0.3144 0.3363 -0.1989 0.031 Uiso 1 1 calc R U . . .
C12 C 0.1820(6) 0.2055(5) -0.2373(3) 0.0298(11) Uani 1 1 d . . . . .
H12A H 0.2398 0.1758 -0.2727 0.036 Uiso 1 1 calc R U . . .
C13 C 0.0508(6) 0.1544(4) -0.2287(3) 0.0294(11) Uani 1 1 d . . . . .
H13A H 0.0171 0.0901 -0.2587 0.035 Uiso 1 1 calc R U . . .
C14 C -0.0287(6) 0.1992(4) -0.1758(3) 0.0251(10) Uani 1 1 d . . . . .
H14A H -0.1171 0.1638 -0.1693 0.030 Uiso 1 1 calc R U . . .
C15 C 0.0178(16) 0.7870(9) -0.1291(7) 0.0434(18) Uani 0.6 1 d . . P B 1
H15A H 0.1203 0.7713 -0.1363 0.052 Uiso 0.6 1 calc R U P B 1
C16 C 0.0219(15) 0.8965(8) -0.0839(7) 0.0434(18) Uani 0.6 1 d . . P B 1
H16A H 0.0916 0.8910 -0.0325 0.065 Uiso 0.6 1 calc R U P B 1
H16B H -0.0764 0.9132 -0.0738 0.065 Uiso 0.6 1 calc R U P B 1
H16C H 0.0531 0.9554 -0.1164 0.065 Uiso 0.6 1 calc R U P B 1
C15' C -0.050(2) 0.8084(14) -0.1195(11) 0.0434(18) Uani 0.4 1 d . . P B 2
H15B H -0.1355 0.8484 -0.1047 0.052 Uiso 0.4 1 calc R U P B 2
C16' C 0.087(2) 0.8734(13) -0.0989(11) 0.0434(18) Uani 0.4 1 d . . P B 2
H16D H 0.1070 0.8906 -0.0412 0.065 Uiso 0.4 1 calc R U P B 2
H16E H 0.0764 0.9421 -0.1299 0.065 Uiso 0.4 1 calc R U P B 2
H16F H 0.1692 0.8306 -0.1119 0.065 Uiso 0.4 1 calc R U P B 2
C17 C -0.0778(10) 0.7811(6) -0.2091(4) 0.059(2) Uani 1 1 d . . . . .
H17A H -0.0657 0.7092 -0.2334 0.088 Uiso 0.6 1 calc R U P B 1
H17B H -0.0508 0.8397 -0.2433 0.088 Uiso 0.6 1 calc R U P B 1
H17C H -0.1805 0.7905 -0.2039 0.088 Uiso 0.6 1 calc R U P B 1
H17D H -0.1629 0.7320 -0.2225 0.088 Uiso 0.4 1 calc R U P B 2
H17E H 0.0091 0.7446 -0.2219 0.088 Uiso 0.4 1 calc R U P B 2
H17F H -0.0971 0.8493 -0.2404 0.088 Uiso 0.4 1 calc R U P B 2

loop_
_atom_site_aniso_label
_atom_site_aniso_U_11
_atom_site_aniso_U_22
_atom_site_aniso_U_33
_atom_site_aniso_U_23
_atom_site_aniso_U_13
_atom_site_aniso_U_12
Dy1 0.01710(10) 0.01717(9) 0.01885(9) -0.00259(8) 0.00571(8) -0.00405(9)
Cl2 0.0283(6) 0.0303(6) 0.0271(6) 0.0025(4) -0.0006(5) 0.0020(5)
O1 0.0263(19) 0.0247(18) 0.0324(19) -0.0084(14) 0.0114(15) -0.0101(14)
O2 0.038(2) 0.032(2) 0.033(2) -0.0134(16) 0.0146(17) -0.0133(17)
O3 0.0206(17) 0.0189(16) 0.0225(15) -0.0041(12) 0.0085(13) -0.0035(12)
O4 0.030(2) 0.0257(19) 0.0326(19) 0.0042(15) 0.0006(15) -0.0072(16)
N1 0.0210(18) 0.0180(18) 0.0190(18) -0.0033(14) 0.0069(14) -0.0047(15)
N2 0.024(2) 0.023(2) 0.0227(19) -0.0058(15) 0.0085(16) -0.0027(16)
N3 0.023(2) 0.0188(18) 0.0195(18) -0.0034(13) 0.0024(15) -0.0023(16)
C1 0.018(2) 0.023(2) 0.022(2) -0.0012(16) 0.0023(17) -0.0061(18)
C2 0.026(2) 0.024(2) 0.022(2) -0.0013(18) 0.0049(18) -0.007(2)
C3 0.032(3) 0.026(3) 0.034(3) -0.002(2) 0.003(2) -0.012(2)
C4 0.024(2) 0.032(3) 0.038(3) 0.001(2) 0.009(2) -0.012(2)
C5 0.025(3) 0.029(3) 0.034(3) 0.000(2) 0.013(2) -0.004(2)
C6 0.022(2) 0.020(2) 0.025(2) -0.0014(17) 0.0059(18) -0.0074(18)
C7 0.055(4) 0.032(3) 0.038(3) -0.015(2) 0.015(3) -0.018(3)
C8 0.022(2) 0.022(2) 0.024(2) -0.0009(17) 0.0109(18) -0.0015(18)
C9 0.020(2) 0.018(2) 0.0171(19) -0.0023(15) 0.0033(17) -0.0012(17)
C10 0.021(2) 0.016(2) 0.0185(19) -0.0010(15) 0.0017(17) 0.0007(17)
C11 0.025(2) 0.027(2) 0.026(2) -0.0045(18) 0.008(2) -0.001(2)
C12 0.030(3) 0.033(3) 0.027(3) -0.011(2) 0.007(2) 0.000(2)
C13 0.034(3) 0.027(2) 0.025(2) -0.0090(19) 0.001(2) -0.001(2)
C14 0.022(2) 0.023(2) 0.029(2) -0.0042(18) -0.0001(19) -0.0033(19)
C15 0.064(6) 0.027(4) 0.043(4) 0.006(3) 0.020(4) 0.000(4)
C16 0.064(6) 0.027(4) 0.043(4) 0.006(3) 0.020(4) 0.000(4)
C15' 0.064(6) 0.027(4) 0.043(4) 0.006(3) 0.020(4) 0.000(4)
C16' 0.064(6) 0.027(4) 0.043(4) 0.006(3) 0.020(4) 0.000(4)
C17 0.082(6) 0.050(4) 0.041(4) 0.010(3) 0.006(4) -0.010(4)

loop_
_atom_type_symbol
_atom_type_description
_atom_type_scat_dispersion_real
_atom_type_scat_dispersion_imag
_atom_type_scat_source
C C 0.0033 0.0016 'International Tables Vol C Tables 4.2.6.8 and 6.1.1.4'
H H 0.0000 0.0000 'International Tables Vol C Tables 4.2.6.8 and 6.1.1.4'
N N 0.0061 0.0033 'International Tables Vol C Tables 4.2.6.8 and 6.1.1.4'
O O 0.0106 0.0060 'International Tables Vol C Tables 4.2.6.8 and 6.1.1.4'
Cl Cl 0.1484 0.1585 'International Tables Vol C Tables 4.2.6.8 and 6.1.1.4'
Dy Dy -0.1892 4.4098 'International Tables Vol C Tables 4.2.6.8 and 6.1.1.4'

loop_
_geom_angle_atom_site_label_1
_geom_angle_atom_site_label_2
_geom_angle_atom_site_label_3
_geom_angle
_geom_angle_site_symmetry_1
_geom_angle_site_symmetry_3
O1 Dy1 O3 139.99(12) . .
O1 Dy1 O3 151.53(13) . 3_565
O3 Dy1 O3 67.66(13) . 3_565
O1 Dy1 O4 95.90(14) . .
O3 Dy1 O4 81.08(12) . .
O3 Dy1 O4 80.03(12) 3_565 .
O1 Dy1 N1 75.05(13) . .
O3 Dy1 N1 65.00(12) . .
O3 Dy1 N1 132.39(12) 3_565 .
O4 Dy1 N1 87.95(14) . .
O1 Dy1 N3 87.02(13) . 3_565
O3 Dy1 N3 132.70(12) . 3_565
O3 Dy1 N3 65.04(12) 3_565 3_565
O4 Dy1 N3 91.00(13) . 3_565
N1 Dy1 N3 161.82(13) . 3_565
O1 Dy1 Cl2 100.44(11) . .
O3 Dy1 Cl2 84.55(9) . .
O3 Dy1 Cl2 86.89(9) 3_565 .
O4 Dy1 Cl2 163.41(9) . .
N1 Dy1 Cl2 93.48(10) . .
N3 Dy1 Cl2 92.68(9) 3_565 .
O1 Dy1 Dy1 171.98(10) . 3_565
O3 Dy1 Dy1 33.87(8) . 3_565
O3 Dy1 Dy1 33.79(8) 3_565 3_565
O4 Dy1 Dy1 78.61(9) . 3_565
N1 Dy1 Dy1 98.75(9) . 3_565
N3 Dy1 Dy1 98.83(9) 3_565 3_565
Cl2 Dy1 Dy1 84.85(3) . 3_565
C1 O1 Dy1 142.0(3) . .
C2 O2 C7 115.9(4) . .
C9 O3 Dy1 120.4(3) . .
C9 O3 Dy1 127.0(3) . 3_565
Dy1 O3 Dy1 112.34(13) . 3_565
C15 O4 Dy1 128.6(6) . .
C15' O4 Dy1 142.9(8) . .
C8 N1 N2 111.7(4) . .
C8 N1 Dy1 129.7(3) . .
N2 N1 Dy1 118.4(3) . .
C9 N2 N1 110.9(4) . .
C14 N3 C10 118.0(4) . .
C14 N3 Dy1 124.1(3) . 3_565
C10 N3 Dy1 117.9(3) . 3_565
O1 C1 C6 122.8(4) . .
O1 C1 C2 119.1(4) . .
C6 C1 C2 118.0(4) . .
C3 C2 O2 125.0(5) . .
C3 C2 C1 120.9(5) . .
O2 C2 C1 114.1(4) . .
C2 C3 C4 120.9(5) . .
C5 C4 C3 119.5(5) . .
C4 C5 C6 121.5(5) . .
C1 C6 C5 119.1(4) . .
C1 C6 C8 124.2(4) . .
C5 C6 C8 116.6(4) . .
N1 C8 C6 125.4(4) . .
N2 C9 O3 125.4(4) . .
N2 C9 C10 119.9(4) . .
O3 C9 C10 114.7(4) . .
N3 C10 C11 122.9(4) . .
N3 C10 C9 115.0(4) . .
C11 C10 C9 122.1(4) . .
C12 C11 C10 118.8(5) . .
C11 C12 C13 119.0(5) . .
C14 C13 C12 118.7(5) . .
N3 C14 C13 122.7(5) . .
O4 C15 C17 111.6(9) . .
O4 C15 C16 106.2(9) . .
C17 C15 C16 117.1(10) . .
C16' C15' O4 106.0(15) . .
C16' C15' C17 108.6(14) . .
O4 C15' C17 107.3(12) . .

loop_
_geom_bond_atom_site_label_1
_geom_bond_atom_site_label_2
_geom_bond_distance
_geom_bond_site_symmetry_2
Dy1 O1 2.138(3) .
Dy1 O3 2.317(3) .
Dy1 O3 2.322(3) 3_565
Dy1 O4 2.381(4) .
Dy1 N1 2.454(4) .
Dy1 N3 2.535(4) 3_565
Dy1 Cl2 2.6329(12) .
Dy1 Dy1 3.8537(4) 3_565
O1 C1 1.316(6) .
O2 C2 1.378(6) .
O2 C7 1.422(6) .
O3 C9 1.315(5) .
O3 Dy1 2.322(3) 3_565
O4 C15 1.468(11) .
O4 C15' 1.491(17) .
N1 C8 1.292(6) .
N1 N2 1.419(5) .
N2 C9 1.287(6) .
N3 C14 1.344(6) .
N3 C10 1.347(6) .
N3 Dy1 2.535(4) 3_565
C1 C6 1.409(7) .
C1 C2 1.422(6) .
C2 C3 1.374(7) .
C3 C4 1.392(8) .
C4 C5 1.362(7) .
C5 C6 1.423(7) .
C6 C8 1.448(6) .
C9 C10 1.496(6) .
C10 C11 1.381(7) .
C11 C12 1.379(7) .
C12 C13 1.398(8) .
C13 C14 1.378(7) .
C15 C17 1.469(14) .
C15 C16 1.529(16) .
C15' C16' 1.48(3) .
C15' C17 1.53(2) .

loop_
_geom_torsion_atom_site_label_1
_geom_torsion_atom_site_label_2
_geom_torsion_atom_site_label_3
_geom_torsion_atom_site_label_4
_geom_torsion
_geom_torsion_site_symmetry_1
C8 N1 N2 C9 174.3(4) .
Dy1 N1 N2 C9 -0.7(5) .
Dy1 O1 C1 C6 7.2(8) .
Dy1 O1 C1 C2 -174.6(4) .
C7 O2 C2 C3 -8.4(8) .
C7 O2 C2 C1 171.7(5) .
O1 C1 C2 C3 -179.6(5) .
C6 C1 C2 C3 -1.3(7) .
O1 C1 C2 O2 0.4(7) .
C6 C1 C2 O2 178.6(4) .
O2 C2 C3 C4 -179.8(5) .
C1 C2 C3 C4 0.2(8) .
C2 C3 C4 C5 0.1(9) .
C3 C4 C5 C6 0.9(9) .
O1 C1 C6 C5 -179.6(5) .
C2 C1 C6 C5 2.2(7) .
O1 C1 C6 C8 -1.5(8) .
C2 C1 C6 C8 -179.7(5) .
C4 C5 C6 C1 -2.0(8) .
C4 C5 C6 C8 179.7(5) .
N2 N1 C8 C6 176.9(4) .
Dy1 N1 C8 C6 -8.8(7) .
C1 C6 C8 N1 3.5(8) .
C5 C6 C8 N1 -178.3(5) .
N1 N2 C9 O3 0.8(7) .
N1 N2 C9 C10 -179.1(4) .
Dy1 O3 C9 N2 -0.5(6) .
Dy1 O3 C9 N2 173.4(4) 3_565
Dy1 O3 C9 C10 179.5(3) .
Dy1 O3 C9 C10 -6.7(5) 3_565
C14 N3 C10 C11 0.5(7) .
Dy1 N3 C10 C11 -178.0(4) 3_565
C14 N3 C10 C9 -179.9(4) .
Dy1 N3 C10 C9 1.7(5) 3_565
N2 C9 C10 N3 -177.4(4) .
O3 C9 C10 N3 2.7(6) .
N2 C9 C10 C11 2.3(7) .
O3 C9 C10 C11 -177.7(4) .
N3 C10 C11 C12 -0.5(7) .
C9 C10 C11 C12 179.9(5) .
C10 C11 C12 C13 0.7(8) .
C11 C12 C13 C14 -1.0(8) .
C10 N3 C14 C13 -0.7(7) .
Dy1 N3 C14 C13 177.6(4) 3_565
C12 C13 C14 N3 1.0(8) .
C15' O4 C15 C17 -74(2) .
Dy1 O4 C15 C17 153.8(6) .
C15' O4 C15 C16 54.6(19) .
Dy1 O4 C15 C16 -77.5(11) .
C15 O4 C15' C16' -51.5(19) .
Dy1 O4 C15' C16' 23(2) .
C15 O4 C15' C17 64.4(19) .
Dy1 O4 C15' C17 138.7(9) .
O4 C15 C17 C15' 72.3(19) .
C16 C15 C17 C15' -50.4(17) .
C16' C15' C17 C15 48.2(17) .
O4 C15' C17 C15 -66.0(17) .
